data_8105497
loop_
_publ_author_name
'Caracelli, Ignez'
'Zukerman-Schpector, Julio'
'Garcia, Ariel L. Llanes'
'Alvarez, Heiddy M\'arquez'
'Tiekink, Edward R.T.'

_publ_section_title
;
 Crystal structure of O-hexyl benzoylcarbamothioate, C14H19NO2S
;
_journal_issue 6
_journal_name_full 'Zeitschrift f\"ur Kristallographie - New Crystal Structures'
_journal_page_first 1469
_journal_page_last 1471
_journal_paper_doi 10.1515/ncrs-2020-0361
_journal_volume 235
_journal_year 2020
_chemical_formula_moiety 'C14 H19 N O2 S'
_chemical_formula_sum 'C14 H19 N O2 S'
_chemical_formula_weight 265.36
_space_group_crystal_system monoclinic
_space_group_IT_number 14
_space_group_name_Hall '-P 2ybc'
_space_group_name_H-M_alt 'P 1 21/c 1'
_atom_sites_solution_hydrogens mixed
_atom_sites_solution_primary direct
_atom_sites_solution_secondary difmap
_audit_creation_method SHELXL-2018/3
_cell_angle_alpha 90
_cell_angle_beta 112.845(3)
_cell_angle_gamma 90
_cell_formula_units_Z 4
_cell_length_a 8.6849(10)
_cell_length_b 18.740(2)
_cell_length_c 10.0465(12)
_cell_measurement_reflns_used 7285
_cell_measurement_temperature 293(2)
_cell_measurement_theta_max 21.28
_cell_measurement_theta_min 2.17
_cell_volume 1506.9(3)
_computing_cell_refinement 'SAINT [2]'
_computing_data_collection 'APEX2 [2]'
_computing_data_reduction 'SAINT [2]'
_computing_molecular_graphics 'ORTEP-3 for Windows [5]'
_computing_publication_material 'SHELXL-2018/3 [3]'
_computing_structure_refinement 'SHELXL-2018/3 [4]'
_computing_structure_solution 'SIR2014 [3]'
_diffrn_ambient_temperature 293(2)
_diffrn_measured_fraction_theta_full 1.000
_diffrn_measured_fraction_theta_max 0.998
_diffrn_measurement_device_type 'Bruker APEX-II CCD'
_diffrn_measurement_method '\f and \w scans'
_diffrn_radiation_type MoK\a
_diffrn_radiation_wavelength 0.71073
_diffrn_reflns_av_R_equivalents 0.0602
_diffrn_reflns_av_unetI/netI 0.0295
_diffrn_reflns_Laue_measured_fraction_full 1.000
_diffrn_reflns_Laue_measured_fraction_max 0.998
_diffrn_reflns_limit_h_max 10
_diffrn_reflns_limit_h_min -10
_diffrn_reflns_limit_k_max 23
_diffrn_reflns_limit_k_min -23
_diffrn_reflns_limit_l_max 12
_diffrn_reflns_limit_l_min -12
_diffrn_reflns_number 44808
_diffrn_reflns_point_group_measured_fraction_full 1.000
_diffrn_reflns_point_group_measured_fraction_max 0.998
_diffrn_reflns_theta_full 25.242
_diffrn_reflns_theta_max 26.438
_diffrn_reflns_theta_min 2.174
_exptl_absorpt_coefficient_mu 0.210
_exptl_absorpt_correction_T_max 0.7454
_exptl_absorpt_correction_T_min 0.6727
_exptl_absorpt_correction_type multi-scan
_exptl_absorpt_process_details 'SADABS [1]'
_exptl_crystal_colour yellow
_exptl_crystal_density_diffrn 1.170
_exptl_crystal_description irregular
_exptl_crystal_F_000 568
_exptl_crystal_size_max 0.295
_exptl_crystal_size_mid 0.127
_exptl_crystal_size_min 0.086
_refine_diff_density_max 0.340
_refine_diff_density_min -0.267
_refine_diff_density_rms 0.045
_refine_ls_extinction_coef .
_refine_ls_extinction_method none
_refine_ls_goodness_of_fit_ref 1.040
_refine_ls_hydrogen_treatment mixed
_refine_ls_matrix_type full
_refine_ls_number_parameters 167
_refine_ls_number_reflns 3095
_refine_ls_number_restraints 1
_refine_ls_restrained_S_all 1.040
_refine_ls_R_factor_all 0.1161
_refine_ls_R_factor_gt 0.0685
_refine_ls_shift/su_max 0.000
_refine_ls_shift/su_mean 0.000
_refine_ls_structure_factor_coef Fsqd
_refine_ls_weighting_details 'w=1/[\s^2^(Fo^2^)+(0.0691P)^2^+1.3108P] where P=(Fo^2^+2Fc^2^)/3'
_refine_ls_weighting_scheme calc
_refine_ls_wR_factor_gt 0.1708
_refine_ls_wR_factor_ref 0.2023
_reflns_Friedel_coverage 0.000
_reflns_Friedel_fraction_full .
_reflns_Friedel_fraction_max .
_reflns_number_gt 1838
_reflns_number_total 3095
_reflns_threshold_expression 'I > 2\s(I)'
_cod_data_source_file suppl_ncrs-2020-0361_suppl.cif
_cod_data_source_block shelx
_cod_original_sg_symbol_H-M 'P 21/c'
_cod_database_code 8105497
_shelx_shelxl_version_number 2018/3
_shelx_space_group_comment
;
The symmetry employed for this shelxl refinement is uniquely defined
by the following loop, which should always be used as a source of
symmetry information in preference to the above space-group names.
They are only intended as comments.
;
_shelx_estimated_absorpt_t_min 0.941
_shelx_estimated_absorpt_t_max 0.982

loop_
_space_group_symop_operation_xyz
'x, y, z'
'-x, y+1/2, -z+1/2'
'-x, -y, -z'
'x, -y-1/2, z-1/2'

loop_
_atom_site_label
_atom_site_type_symbol
_atom_site_fract_x
_atom_site_fract_y
_atom_site_fract_z
_atom_site_U_iso_or_equiv
_atom_site_adp_type
_atom_site_occupancy
_atom_site_site_symmetry_order
_atom_site_calc_flag
_atom_site_refinement_flags_posn
_atom_site_refinement_flags_adp
_atom_site_refinement_flags_occupancy
_atom_site_disorder_assembly
_atom_site_disorder_group
S1 S 0.11624(17) 0.38660(6) 0.19203(11) 0.1009(5) Uani 1 1 d . . . . .
O1 O 0.1362(3) 0.35784(13) -0.0561(2) 0.0774(7) Uani 1 1 d . . . . .
O2 O 0.3238(4) 0.26347(13) 0.3469(2) 0.0834(8) Uani 1 1 d . . . . .
N1 N 0.2573(3) 0.27733(14) 0.1066(2) 0.0590(7) Uani 1 1 d D . . . .
H1N H 0.270(4) 0.2599(16) 0.032(2) 0.071 Uiso 1 1 d D U . . .
C1 C 0.1709(4) 0.34067(17) 0.0810(3) 0.0594(8) Uani 1 1 d . . . . .
C2 C 0.3222(4) 0.23946(17) 0.2342(3) 0.0588(8) Uani 1 1 d . . . . .
C3 C 0.0388(6) 0.4221(2) -0.1146(4) 0.0886(12) Uani 1 1 d . . . . .
H3A H 0.100500 0.463951 -0.065618 0.106 Uiso 1 1 calc R U . . .
H3B H -0.065645 0.420393 -0.100794 0.106 Uiso 1 1 calc R U . . .
C4 C 0.0056(6) 0.4254(2) -0.2707(4) 0.1014(15) Uani 1 1 d . . . . .
H4A H -0.052376 0.469685 -0.309502 0.122 Uiso 1 1 calc R U . . .
H4B H 0.111689 0.426643 -0.281772 0.122 Uiso 1 1 calc R U . . .
C5 C -0.0945(7) 0.3654(3) -0.3567(5) 0.1186(17) Uani 1 1 d . . . . .
H5A H -0.196047 0.361206 -0.338742 0.142 Uiso 1 1 calc R U . . .
H5B H -0.031647 0.321535 -0.324734 0.142 Uiso 1 1 calc R U . . .
C6 C -0.1411(8) 0.3740(4) -0.5196(6) 0.160(3) Uani 1 1 d . . . . .
H6A H -0.209413 0.416485 -0.552025 0.192 Uiso 1 1 calc R U . . .
H6B H -0.039607 0.381486 -0.536339 0.192 Uiso 1 1 calc R U . . .
C7 C -0.2306(9) 0.3141(6) -0.6063(7) 0.216(4) Uani 1 1 d . . . . .
H7A H -0.157706 0.272763 -0.579756 0.259 Uiso 1 1 calc R U . . .
H7B H -0.325726 0.303690 -0.581659 0.259 Uiso 1 1 calc R U . . .
C8 C -0.2876(9) 0.3228(5) -0.7542(7) 0.208(4) Uani 1 1 d . . . . .
H8A H -0.350621 0.366285 -0.781458 0.313 Uiso 1 1 calc R U . . .
H8B H -0.357663 0.283218 -0.801407 0.313 Uiso 1 1 calc R U . . .
H8C H -0.194147 0.325008 -0.782623 0.313 Uiso 1 1 calc R U . . .
C9 C 0.3910(4) 0.16785(17) 0.2267(3) 0.0595(8) Uani 1 1 d . . . . .
C10 C 0.3545(5) 0.13003(18) 0.0991(4) 0.0693(9) Uani 1 1 d . . . . .
H10 H 0.289553 0.150868 0.011070 0.083 Uiso 1 1 calc R U . . .
C11 C 0.4143(6) 0.0618(2) 0.1029(5) 0.0908(12) Uani 1 1 d . . . . .
H11 H 0.387487 0.036348 0.017329 0.109 Uiso 1 1 calc R U . . .
C12 C 0.5128(6) 0.0310(3) 0.2313(6) 0.1048(15) Uani 1 1 d . . . . .
H12 H 0.553510 -0.015058 0.232688 0.126 Uiso 1 1 calc R U . . .
C13 C 0.5514(6) 0.0680(3) 0.3579(5) 0.1029(14) Uani 1 1 d . . . . .
H13 H 0.618969 0.047254 0.445186 0.123 Uiso 1 1 calc R U . . .
C14 C 0.4906(5) 0.1356(2) 0.3560(4) 0.0831(11) Uani 1 1 d . . . . .
H14 H 0.516390 0.160218 0.442349 0.100 Uiso 1 1 calc R U . . .

loop_
_atom_site_aniso_label
_atom_site_aniso_U_11
_atom_site_aniso_U_22
_atom_site_aniso_U_33
_atom_site_aniso_U_23
_atom_site_aniso_U_13
_atom_site_aniso_U_12
S1 0.1507(11) 0.0930(8) 0.0734(6) -0.0062(5) 0.0593(7) 0.0350(7)
O1 0.1082(19) 0.0729(15) 0.0569(13) 0.0076(11) 0.0385(13) 0.0267(14)
O2 0.138(2) 0.0759(16) 0.0517(12) -0.0016(11) 0.0543(14) 0.0032(15)
N1 0.0821(19) 0.0597(15) 0.0444(13) -0.0004(11) 0.0345(13) 0.0058(13)
C1 0.071(2) 0.0603(19) 0.0532(17) -0.0053(14) 0.0307(15) -0.0045(16)
C2 0.077(2) 0.0621(19) 0.0486(16) -0.0015(14) 0.0368(15) -0.0088(16)
C3 0.117(3) 0.077(2) 0.071(2) 0.0064(19) 0.036(2) 0.034(2)
C4 0.134(4) 0.099(3) 0.068(2) 0.011(2) 0.036(2) 0.044(3)
C5 0.118(4) 0.140(4) 0.081(3) -0.019(3) 0.020(3) 0.023(3)
C6 0.138(5) 0.221(8) 0.094(4) -0.027(4) 0.013(4) 0.038(5)
C7 0.170(7) 0.348(13) 0.094(5) -0.044(6) 0.013(4) -0.087(8)
C8 0.173(7) 0.336(13) 0.103(5) -0.029(6) 0.038(5) -0.066(8)
C9 0.070(2) 0.066(2) 0.0519(16) 0.0066(14) 0.0333(15) -0.0021(16)
C10 0.093(3) 0.064(2) 0.0608(18) 0.0055(15) 0.0407(18) 0.0097(18)
C11 0.127(4) 0.074(3) 0.086(3) 0.003(2) 0.058(3) 0.021(2)
C12 0.130(4) 0.085(3) 0.119(4) 0.021(3) 0.070(3) 0.036(3)
C13 0.111(4) 0.106(3) 0.089(3) 0.035(3) 0.036(3) 0.037(3)
C14 0.101(3) 0.091(3) 0.059(2) 0.0120(19) 0.033(2) 0.013(2)

loop_
_atom_type_symbol
_atom_type_description
_atom_type_scat_dispersion_real
_atom_type_scat_dispersion_imag
_atom_type_scat_source
C C 0.0033 0.0016 'International Tables Vol C Tables 4.2.6.8 and 6.1.1.4'
H H 0.0000 0.0000 'International Tables Vol C Tables 4.2.6.8 and 6.1.1.4'
N N 0.0061 0.0033 'International Tables Vol C Tables 4.2.6.8 and 6.1.1.4'
O O 0.0106 0.0060 'International Tables Vol C Tables 4.2.6.8 and 6.1.1.4'
S S 0.1246 0.1234 'International Tables Vol C Tables 4.2.6.8 and 6.1.1.4'

loop_
_geom_angle_atom_site_label_1
_geom_angle_atom_site_label_2
_geom_angle_atom_site_label_3
_geom_angle
_geom_angle_site_symmetry_1
_geom_angle_site_symmetry_3
C1 O1 C3 118.7(3) . .
C1 N1 C2 128.0(2) . .
C1 N1 H1N 114(2) . .
C2 N1 H1N 118(2) . .
O1 C1 N1 106.9(2) . .
O1 C1 S1 125.1(3) . .
N1 C1 S1 127.9(2) . .
O2 C2 N1 121.9(3) . .
O2 C2 C9 121.6(3) . .
N1 C2 C9 116.5(2) . .
O1 C3 C4 107.8(3) . .
O1 C3 H3A 110.1 . .
C4 C3 H3A 110.1 . .
O1 C3 H3B 110.1 . .
C4 C3 H3B 110.1 . .
H3A C3 H3B 108.5 . .
C5 C4 C3 114.5(4) . .
C5 C4 H4A 108.6 . .
C3 C4 H4A 108.6 . .
C5 C4 H4B 108.6 . .
C3 C4 H4B 108.6 . .
H4A C4 H4B 107.6 . .
C4 C5 C6 113.3(5) . .
C4 C5 H5A 108.9 . .
C6 C5 H5A 108.9 . .
C4 C5 H5B 108.9 . .
C6 C5 H5B 108.9 . .
H5A C5 H5B 107.7 . .
C7 C6 C5 114.7(7) . .
C7 C6 H6A 108.6 . .
C5 C6 H6A 108.6 . .
C7 C6 H6B 108.6 . .
C5 C6 H6B 108.6 . .
H6A C6 H6B 107.6 . .
C8 C7 C6 116.1(8) . .
C8 C7 H7A 108.3 . .
C6 C7 H7A 108.3 . .
C8 C7 H7B 108.3 . .
C6 C7 H7B 108.3 . .
H7A C7 H7B 107.4 . .
C7 C8 H8A 109.5 . .
C7 C8 H8B 109.5 . .
H8A C8 H8B 109.5 . .
C7 C8 H8C 109.5 . .
H8A C8 H8C 109.5 . .
H8B C8 H8C 109.5 . .
C14 C9 C10 118.5(3) . .
C14 C9 C2 117.6(3) . .
C10 C9 C2 123.8(3) . .
C11 C10 C9 120.0(3) . .
C11 C10 H10 120.0 . .
C9 C10 H10 120.0 . .
C12 C11 C10 120.7(4) . .
C12 C11 H11 119.7 . .
C10 C11 H11 119.7 . .
C11 C12 C13 119.9(4) . .
C11 C12 H12 120.1 . .
C13 C12 H12 120.1 . .
C14 C13 C12 120.1(4) . .
C14 C13 H13 120.0 . .
C12 C13 H13 120.0 . .
C13 C14 C9 120.8(4) . .
C13 C14 H14 119.6 . .
C9 C14 H14 119.6 . .

loop_
_geom_bond_atom_site_label_1
_geom_bond_atom_site_label_2
_geom_bond_distance
_geom_bond_site_symmetry_2
S1 C1 1.620(3) .
O1 C1 1.329(3) .
O1 C3 1.457(4) .
O2 C2 1.214(3) .
N1 C1 1.374(4) .
N1 C2 1.379(4) .
N1 H1N 0.858(10) .
C2 C9 1.483(4) .
C3 C4 1.482(5) .
C3 H3A 0.9700 .
C3 H3B 0.9700 .
C4 C5 1.478(7) .
C4 H4A 0.9700 .
C4 H4B 0.9700 .
C5 C6 1.534(7) .
C5 H5A 0.9700 .
C5 H5B 0.9700 .
C6 C7 1.449(9) .
C6 H6A 0.9700 .
C6 H6B 0.9700 .
C7 C8 1.382(8) .
C7 H7A 0.9700 .
C7 H7B 0.9700 .
C8 H8A 0.9600 .
C8 H8B 0.9600 .
C8 H8C 0.9600 .
C9 C14 1.389(5) .
C9 C10 1.390(4) .
C10 C11 1.375(5) .
C10 H10 0.9300 .
C11 C12 1.369(6) .
C11 H11 0.9300 .
C12 C13 1.372(6) .
C12 H12 0.9300 .
C13 C14 1.369(6) .
C13 H13 0.9300 .
C14 H14 0.9300 .

loop_
_geom_torsion_atom_site_label_1
_geom_torsion_atom_site_label_2
_geom_torsion_atom_site_label_3
_geom_torsion_atom_site_label_4
_geom_torsion
_geom_torsion_site_symmetry_1
_geom_torsion_site_symmetry_2
_geom_torsion_site_symmetry_3
_geom_torsion_site_symmetry_4
C3 O1 C1 N1 177.8(3) . . . .
C3 O1 C1 S1 -1.2(5) . . . .
C2 N1 C1 O1 178.7(3) . . . .
C2 N1 C1 S1 -2.4(5) . . . .
C1 N1 C2 O2 -8.0(5) . . . .
C1 N1 C2 C9 172.4(3) . . . .
C1 O1 C3 C4 -175.2(3) . . . .
O1 C3 C4 C5 62.3(5) . . . .
C3 C4 C5 C6 174.4(4) . . . .
C4 C5 C6 C7 176.4(6) . . . .
C5 C6 C7 C8 174.4(7) . . . .
O2 C2 C9 C14 -14.2(5) . . . .
N1 C2 C9 C14 165.4(3) . . . .
O2 C2 C9 C10 162.3(3) . . . .
N1 C2 C9 C10 -18.0(5) . . . .
C14 C9 C10 C11 1.1(5) . . . .
C2 C9 C10 C11 -175.4(3) . . . .
C9 C10 C11 C12 -1.4(6) . . . .
C10 C11 C12 C13 0.6(7) . . . .
C11 C12 C13 C14 0.4(8) . . . .
C12 C13 C14 C9 -0.7(7) . . . .
C10 C9 C14 C13 -0.1(6) . . . .
C2 C9 C14 C13 176.6(4) . . . .
